data_7007712
loop_
_publ_author_name
'Farrer, Nicola J.'
'McDonald, Robert'
'McIndoe, J. Scott'

_publ_section_title
;
 Proton sponge phosphines: electrospray-active ligands.
;
_journal_issue 38
_journal_name_full 'Dalton transactions (Cambridge, England : 2003)'
_journal_page_first 4570
_journal_page_last 4579
_journal_paper_doi 10.1039/b609561e
_journal_year 2006
_chemical_formula_moiety 'C26 H27 N2 P, C2 H6 O, Br'
_chemical_formula_sum 'C28 H33 Br N2 O P'
_chemical_formula_weight 524.44
_chemical_name_systematic
;
?
;
_space_group_IT_number 14
_symmetry_cell_setting monoclinic
_symmetry_space_group_name_Hall '-P 2ybc'
_symmetry_space_group_name_H-M 'P 1 21/c 1'
_atom_sites_solution_hydrogens geom
_atom_sites_solution_primary direct
_atom_sites_solution_secondary difmap
_audit_creation_method SHELXL-97
_cell_angle_alpha 90.00
_cell_angle_beta 98.9630(10)
_cell_angle_gamma 90.00
_cell_formula_units_Z 4
_cell_length_a 16.0283(3)
_cell_length_b 7.18140(10)
_cell_length_c 22.5380(6)
_cell_measurement_reflns_used 22722
_cell_measurement_temperature 180(2)
_cell_measurement_theta_max 27.48
_cell_measurement_theta_min 1.00
_cell_volume 2562.57(9)
_computing_cell_refinement 'HKL Scalepack (Otwinowski & Minor 1997)'
_computing_data_collection 'Collect (Nonius B.V. 1998)'
_computing_data_reduction
;
HKL Denzo and Scalepack (Otwinowski & Minor 1997)
;
_computing_publication_material 'SHELXL-97 (Sheldrick 1997)'
_computing_structure_refinement 'SHELXL-97 (Sheldrick 1997)'
_computing_structure_solution 'SIR-92 (Altomare et al. 1994)'
_diffrn_ambient_temperature 180(2)
_diffrn_measured_fraction_theta_full 0.990
_diffrn_measured_fraction_theta_max 0.990
_diffrn_measurement_device_type 'Nonius Kappa CCD'
_diffrn_measurement_method 'Thin slice \w and \f scans'
_diffrn_radiation_source 'fine-focus sealed tube'
_diffrn_radiation_type MoK\a
_diffrn_radiation_wavelength 0.71073
_diffrn_reflns_av_R_equivalents 0.0613
_diffrn_reflns_av_sigmaI/netI 0.0603
_diffrn_reflns_limit_h_max 20
_diffrn_reflns_limit_h_min -20
_diffrn_reflns_limit_k_max 9
_diffrn_reflns_limit_k_min -9
_diffrn_reflns_limit_l_max 29
_diffrn_reflns_limit_l_min -29
_diffrn_reflns_number 23406
_diffrn_reflns_theta_full 27.51
_diffrn_reflns_theta_max 27.51
_diffrn_reflns_theta_min 3.66
_exptl_absorpt_coefficient_mu 1.690
_exptl_absorpt_correction_T_max 0.990
_exptl_absorpt_correction_T_min 0.884
_exptl_absorpt_correction_type multi-scan
_exptl_absorpt_process_details
;
multi-scan from symmetry-related measurements
Sortav (Blessing 1995)
;
_exptl_crystal_density_diffrn 1.359
_exptl_crystal_density_method 'not measured'
_exptl_crystal_F_000 1092
_exptl_crystal_size_max 0.46
_exptl_crystal_size_mid 0.10
_exptl_crystal_size_min 0.05
_refine_diff_density_max 0.684
_refine_diff_density_min -0.542
_refine_diff_density_rms 0.079
_refine_ls_extinction_method none
_refine_ls_goodness_of_fit_ref 1.038
_refine_ls_hydrogen_treatment mixed
_refine_ls_matrix_type full
_refine_ls_number_parameters 299
_refine_ls_number_reflns 5838
_refine_ls_number_restraints 0
_refine_ls_restrained_S_all 1.038
_refine_ls_R_factor_all 0.0862
_refine_ls_R_factor_gt 0.0546
_refine_ls_shift/su_max 0.001
_refine_ls_shift/su_mean 0.000
_refine_ls_structure_factor_coef Fsqd
_refine_ls_weighting_details 'calc w=1/[\s^2^(Fo^2^)+(0.0497P)^2^+3.7358P] where P=(Fo^2^+2Fc^2^)/3'
_refine_ls_weighting_scheme calc
_refine_ls_wR_factor_gt 0.1170
_refine_ls_wR_factor_ref 0.1292
_reflns_number_gt 4225
_reflns_number_total 5838
_reflns_threshold_expression >2sigma(I)
_cod_data_source_file b609561e.txt
_cod_data_source_block bj0310
_cod_original_sg_symbol_H-M P2(1)/c
_cod_database_code 7007712

loop_
_symmetry_equiv_pos_as_xyz
'x, y, z'
'-x, y+1/2, -z+1/2'
'-x, -y, -z'
'x, -y-1/2, z-1/2'

loop_
_atom_site_label
_atom_site_type_symbol
_atom_site_fract_x
_atom_site_fract_y
_atom_site_fract_z
_atom_site_U_iso_or_equiv
_atom_site_adp_type
_atom_site_occupancy
_atom_site_symmetry_multiplicity
_atom_site_calc_flag
_atom_site_refinement_flags
_atom_site_disorder_assembly
_atom_site_disorder_group
Br1 Br 0.66994(2) 0.72554(5) 0.045551(19) 0.04037(14) Uani 1 1 d . . .
P1 P 0.81844(5) 0.12253(11) 0.28358(4) 0.02195(18) Uani 1 1 d . . .
N1 N 0.69418(16) 0.2637(3) 0.16806(11) 0.0199(5) Uani 1 1 d . . .
N2 N 0.55625(16) 0.2665(3) 0.09367(11) 0.0201(5) Uani 1 1 d . . .
O1 O 0.8648(3) 0.6770(8) 0.5987(2) 0.1062(15) Uani 1 1 d . . .
H1 H 0.8149 0.7169 0.5918 0.127 Uiso 1 1 calc R . .
C1 C 0.66537(18) 0.1075(4) 0.20101(13) 0.0176(6) Uani 1 1 d . . .
C2 C 0.71264(18) 0.0307(4) 0.25158(13) 0.0199(6) Uani 1 1 d . . .
C3 C 0.6785(2) -0.1231(4) 0.27973(14) 0.0248(7) Uani 1 1 d . . .
H3 H 0.7114 -0.1793 0.3137 0.030 Uiso 1 1 calc R . .
C4 C 0.6004(2) -0.1916(4) 0.25956(14) 0.0224(6) Uani 1 1 d . . .
H4 H 0.5794 -0.2927 0.2800 0.027 Uiso 1 1 calc R . .
C5 C 0.4685(2) -0.1870(4) 0.18737(14) 0.0238(7) Uani 1 1 d . . .
H5 H 0.4476 -0.2866 0.2085 0.029 Uiso 1 1 calc R . .
C6 C 0.4195(2) -0.1170(4) 0.13737(14) 0.0252(7) Uani 1 1 d . . .
H6 H 0.3655 -0.1691 0.1235 0.030 Uiso 1 1 calc R . .
C7 C 0.4496(2) 0.0327(4) 0.10648(14) 0.0241(7) Uani 1 1 d . . .
H7 H 0.4154 0.0829 0.0720 0.029 Uiso 1 1 calc R . .
C8 C 0.52776(19) 0.1066(4) 0.12579(13) 0.0198(6) Uani 1 1 d . . .
C9 C 0.58216(18) 0.0376(4) 0.17742(13) 0.0173(6) Uani 1 1 d . . .
C10 C 0.54974(19) -0.1145(4) 0.20831(13) 0.0206(6) Uani 1 1 d . . .
C11 C 0.7666(2) 0.2235(5) 0.13671(15) 0.0320(8) Uani 1 1 d . . .
H11C H 0.7572 0.1046 0.1154 0.048 Uiso 1 1 calc R . .
H11B H 0.8184 0.2161 0.1661 0.048 Uiso 1 1 calc R . .
H11A H 0.7721 0.3232 0.1079 0.048 Uiso 1 1 calc R . .
C12 C 0.7031(2) 0.4424(4) 0.20153(15) 0.0324(8) Uani 1 1 d . . .
H12C H 0.6534 0.4623 0.2211 0.049 Uiso 1 1 calc R . .
H12B H 0.7081 0.5449 0.1736 0.049 Uiso 1 1 calc R . .
H12A H 0.7539 0.4382 0.2320 0.049 Uiso 1 1 calc R . .
C13 C 0.5658(2) 0.2224(4) 0.03073(14) 0.0263(7) Uani 1 1 d . . .
H13C H 0.6019 0.1124 0.0302 0.039 Uiso 1 1 calc R . .
H13B H 0.5917 0.3284 0.0132 0.039 Uiso 1 1 calc R . .
H13A H 0.5102 0.1971 0.0073 0.039 Uiso 1 1 calc R . .
C14 C 0.5017(2) 0.4330(4) 0.09703(16) 0.0316(8) Uani 1 1 d . . .
H14C H 0.4967 0.4580 0.1391 0.047 Uiso 1 1 calc R . .
H14B H 0.4455 0.4095 0.0742 0.047 Uiso 1 1 calc R . .
H14A H 0.5270 0.5410 0.0801 0.047 Uiso 1 1 calc R . .
C21 C 0.87770(19) -0.0950(4) 0.29945(14) 0.0245(7) Uani 1 1 d . . .
C22 C 0.8801(2) -0.2203(4) 0.25213(16) 0.0295(7) Uani 1 1 d . . .
H22 H 0.8433 -0.2033 0.2152 0.035 Uiso 1 1 calc R . .
C23 C 0.9360(2) -0.3695(5) 0.25905(18) 0.0373(9) Uani 1 1 d . . .
H23 H 0.9373 -0.4539 0.2268 0.045 Uiso 1 1 calc R . .
C24 C 0.9898(2) -0.3958(5) 0.31254(18) 0.0399(9) Uani 1 1 d . . .
H24 H 1.0282 -0.4975 0.3170 0.048 Uiso 1 1 calc R . .
C25 C 0.9875(2) -0.2733(5) 0.35951(18) 0.0378(8) Uani 1 1 d . . .
H25 H 1.0243 -0.2910 0.3964 0.045 Uiso 1 1 calc R . .
C26 C 0.9316(2) -0.1245(5) 0.35305(15) 0.0308(7) Uani 1 1 d . . .
H26 H 0.9301 -0.0418 0.3858 0.037 Uiso 1 1 calc R . .
C31 C 0.80009(19) 0.2063(4) 0.35757(14) 0.0229(6) Uani 1 1 d . . .
C32 C 0.7788(2) 0.0964(5) 0.40444(14) 0.0278(7) Uani 1 1 d . . .
H32 H 0.7716 -0.0341 0.3988 0.033 Uiso 1 1 calc R . .
C33 C 0.7680(2) 0.1756(5) 0.45874(15) 0.0326(8) Uani 1 1 d . . .
H33 H 0.7534 0.0996 0.4901 0.039 Uiso 1 1 calc R . .
C34 C 0.7783(2) 0.3651(5) 0.46735(15) 0.0359(8) Uani 1 1 d . . .
H34 H 0.7707 0.4193 0.5046 0.043 Uiso 1 1 calc R . .
C35 C 0.7998(2) 0.4760(5) 0.42191(16) 0.0380(9) Uani 1 1 d . . .
H35 H 0.8067 0.6064 0.4278 0.046 Uiso 1 1 calc R . .
C36 C 0.8111(2) 0.3963(4) 0.36761(15) 0.0292(7) Uani 1 1 d . . .
H36 H 0.8267 0.4730 0.3368 0.035 Uiso 1 1 calc R . .
C101 C 0.9152(5) 0.7946(11) 0.5767(6) 0.159(5) Uani 1 1 d . . .
H101A H 0.9546 0.8434 0.6114 0.191 Uiso 1 1 calc R . .
H101B H 0.8795 0.9008 0.5602 0.191 Uiso 1 1 calc R . .
C102 C 0.9624(6) 0.7483(11) 0.5348(3) 0.125(3) Uani 1 1 d . . .
H102A H 0.9955 0.8565 0.5258 0.187 Uiso 1 1 calc R . .
H102B H 0.9256 0.7081 0.4982 0.187 Uiso 1 1 calc R . .
H102C H 1.0007 0.6466 0.5498 0.187 Uiso 1 1 calc R . .

loop_
_atom_site_aniso_label
_atom_site_aniso_U_11
_atom_site_aniso_U_22
_atom_site_aniso_U_33
_atom_site_aniso_U_23
_atom_site_aniso_U_13
_atom_site_aniso_U_12
Br1 0.0343(2) 0.0318(2) 0.0534(3) 0.00699(17) 0.00177(17) -0.00148(15)
P1 0.0219(4) 0.0234(4) 0.0207(4) 0.0009(3) 0.0035(3) -0.0008(3)
N1 0.0238(14) 0.0180(12) 0.0182(13) 0.0008(10) 0.0043(10) -0.0041(10)
N2 0.0264(14) 0.0162(12) 0.0177(13) 0.0023(9) 0.0037(11) 0.0020(10)
O1 0.054(2) 0.168(5) 0.091(3) 0.034(3) -0.008(2) -0.004(3)
C1 0.0207(15) 0.0146(13) 0.0188(14) -0.0034(11) 0.0076(12) -0.0020(11)
C2 0.0188(16) 0.0204(14) 0.0208(15) -0.0007(12) 0.0040(12) 0.0008(11)
C3 0.0292(18) 0.0236(15) 0.0215(16) 0.0039(13) 0.0037(13) 0.0009(13)
C4 0.0268(17) 0.0186(15) 0.0231(16) 0.0035(12) 0.0084(13) 0.0019(12)
C5 0.0286(18) 0.0171(14) 0.0276(17) -0.0028(12) 0.0099(14) -0.0052(12)
C6 0.0219(17) 0.0266(16) 0.0268(17) -0.0052(13) 0.0028(13) -0.0066(12)
C7 0.0258(17) 0.0263(16) 0.0192(15) -0.0025(12) 0.0008(13) 0.0018(13)
C8 0.0257(16) 0.0147(13) 0.0199(15) -0.0018(11) 0.0064(12) 0.0004(11)
C9 0.0174(15) 0.0164(13) 0.0193(15) -0.0020(11) 0.0062(12) 0.0017(11)
C10 0.0258(17) 0.0152(13) 0.0225(15) -0.0028(11) 0.0094(13) -0.0003(11)
C11 0.0280(19) 0.0435(19) 0.0264(18) 0.0075(15) 0.0106(15) -0.0011(15)
C12 0.047(2) 0.0160(15) 0.0318(19) 0.0001(13) -0.0017(16) -0.0040(14)
C13 0.0302(18) 0.0301(16) 0.0185(15) -0.0002(13) 0.0036(13) -0.0018(13)
C14 0.037(2) 0.0215(16) 0.037(2) 0.0028(14) 0.0096(16) 0.0059(14)
C21 0.0188(16) 0.0252(15) 0.0306(17) -0.0017(13) 0.0075(13) -0.0005(12)
C22 0.0289(18) 0.0317(17) 0.0291(18) -0.0022(14) 0.0086(14) -0.0031(14)
C23 0.038(2) 0.0292(18) 0.049(2) -0.0103(16) 0.0200(18) -0.0033(15)
C24 0.032(2) 0.0333(19) 0.058(3) 0.0017(18) 0.0165(19) 0.0074(15)
C25 0.0239(19) 0.043(2) 0.045(2) 0.0041(17) 0.0007(16) 0.0059(15)
C26 0.0265(18) 0.0337(18) 0.0312(18) -0.0030(15) 0.0015(15) 0.0064(14)
C31 0.0192(16) 0.0285(16) 0.0202(15) -0.0004(12) 0.0002(12) 0.0032(12)
C32 0.0282(18) 0.0273(16) 0.0278(17) 0.0011(13) 0.0040(14) 0.0045(13)
C33 0.036(2) 0.0382(19) 0.0258(18) 0.0025(14) 0.0096(15) 0.0044(15)
C34 0.040(2) 0.045(2) 0.0235(17) -0.0079(15) 0.0049(15) 0.0030(16)
C35 0.047(2) 0.0312(18) 0.036(2) -0.0075(15) 0.0056(17) -0.0045(16)
C36 0.037(2) 0.0259(16) 0.0253(17) 0.0007(13) 0.0063(15) -0.0060(14)
C101 0.090(6) 0.098(5) 0.311(14) -0.064(7) 0.102(7) -0.057(4)
C102 0.153(8) 0.156(7) 0.066(4) -0.034(4) 0.022(4) -0.094(6)

loop_
_atom_type_symbol
_atom_type_description
_atom_type_scat_dispersion_real
_atom_type_scat_dispersion_imag
_atom_type_scat_source
C C 0.0033 0.0016 'International Tables Vol C Tables 4.2.6.8 and 6.1.1.4'
H H 0.0000 0.0000 'International Tables Vol C Tables 4.2.6.8 and 6.1.1.4'
N N 0.0061 0.0033 'International Tables Vol C Tables 4.2.6.8 and 6.1.1.4'
P P 0.1023 0.0942 'International Tables Vol C Tables 4.2.6.8 and 6.1.1.4'
Br Br -0.2901 2.4595 'International Tables Vol C Tables 4.2.6.8 and 6.1.1.4'
O O 0.0106 0.0060 'International Tables Vol C Tables 4.2.6.8 and 6.1.1.4'

loop_
_geom_angle_atom_site_label_1
_geom_angle_atom_site_label_2
_geom_angle_atom_site_label_3
_geom_angle
_geom_angle_site_symmetry_1
_geom_angle_site_symmetry_3
_geom_angle_publ_flag
C21 P1 C31 104.64(14) . . ?
C21 P1 C2 100.79(13) . . ?
C31 P1 C2 101.70(14) . . ?
C1 N1 C11 115.3(2) . . ?
C1 N1 C12 114.8(2) . . ?
C11 N1 C12 113.0(3) . . ?
C8 N2 C13 113.0(2) . . ?
C8 N2 C14 111.9(2) . . ?
C13 N2 C14 111.7(2) . . ?
C2 C1 C9 121.4(3) . . ?
C2 C1 N1 123.4(3) . . ?
C9 C1 N1 115.2(2) . . ?
C1 C2 C3 118.5(3) . . ?
C1 C2 P1 121.9(2) . . ?
C3 C2 P1 119.6(2) . . ?
C4 C3 C2 122.1(3) . . ?
C3 C4 C10 120.9(3) . . ?
C6 C5 C10 121.5(3) . . ?
C5 C6 C7 119.5(3) . . ?
C8 C7 C6 120.4(3) . . ?
C7 C8 C9 122.5(3) . . ?
C7 C8 N2 119.1(3) . . ?
C9 C8 N2 118.4(3) . . ?
C8 C9 C10 115.9(3) . . ?
C8 C9 C1 126.1(3) . . ?
C10 C9 C1 117.9(3) . . ?
C5 C10 C4 120.6(3) . . ?
C5 C10 C9 120.2(3) . . ?
C4 C10 C9 119.2(3) . . ?
C26 C21 C22 118.5(3) . . ?
C26 C21 P1 122.2(2) . . ?
C22 C21 P1 118.3(3) . . ?
C23 C22 C21 120.2(3) . . ?
C24 C23 C22 120.5(3) . . ?
C25 C24 C23 119.6(3) . . ?
C24 C25 C26 120.3(4) . . ?
C21 C26 C25 120.9(3) . . ?
C36 C31 C32 118.0(3) . . ?
C36 C31 P1 115.8(2) . . ?
C32 C31 P1 126.2(2) . . ?
C33 C32 C31 120.9(3) . . ?
C34 C33 C32 120.0(3) . . ?
C33 C34 C35 120.1(3) . . ?
C34 C35 C36 119.8(3) . . ?
C35 C36 C31 121.2(3) . . ?
O1 C101 C102 123.5(7) . . ?

loop_
_geom_bond_atom_site_label_1
_geom_bond_atom_site_label_2
_geom_bond_distance
_geom_bond_site_symmetry_2
_geom_bond_publ_flag
P1 C21 1.834(3) . ?
P1 C31 1.839(3) . ?
P1 C2 1.857(3) . ?
N1 C1 1.459(3) . ?
N1 C11 1.478(4) . ?
N1 C12 1.485(4) . ?
N2 C8 1.468(4) . ?
N2 C13 1.485(4) . ?
N2 C14 1.490(4) . ?
O1 C101 1.317(8) . ?
C1 C2 1.381(4) . ?
C1 C9 1.447(4) . ?
C2 C3 1.425(4) . ?
C3 C4 1.355(4) . ?
C4 C10 1.417(4) . ?
C5 C6 1.365(4) . ?
C5 C10 1.413(4) . ?
C6 C7 1.406(4) . ?
C7 C8 1.368(4) . ?
C8 C9 1.430(4) . ?
C9 C10 1.435(4) . ?
C21 C26 1.387(5) . ?
C21 C22 1.401(4) . ?
C22 C23 1.390(5) . ?
C23 C24 1.381(5) . ?
C24 C25 1.381(5) . ?
C25 C26 1.388(5) . ?
C31 C36 1.390(4) . ?
C31 C32 1.403(4) . ?
C32 C33 1.384(5) . ?
C33 C34 1.381(5) . ?
C34 C35 1.382(5) . ?
C35 C36 1.388(5) . ?
C101 C102 1.342(10) . ?

loop_
_cod_related_entry_id
_cod_related_entry_database
_cod_related_entry_code
1 ChemSpider 30652705
